data_4034220
loop_
_publ_author_name
'Jin, Ying-Ying'
'Fang, Qi'

_publ_section_title
;
 Indole-Fused Acridone: Synthesis, Structures, Proton Transfer, and
 Hole-Transport Properties.
;
_journal_issue 7
_journal_name_full 'The Journal of organic chemistry'
_journal_page_first 3832
_journal_page_last 3842
_journal_paper_doi 10.1021/acs.joc.8b02939
_journal_volume 84
_journal_year 2019
_chemical_formula_sum 'C26 H17 N3 O'
_chemical_formula_weight 387.42
_space_group_crystal_system monoclinic
_space_group_IT_number 15
_space_group_name_Hall '-C 2yc'
_space_group_name_H-M_alt 'C 1 2/c 1'
_atom_sites_solution_hydrogens mixed
_atom_sites_solution_primary direct
_atom_sites_solution_secondary difmap
_audit_creation_method SHELXL-2014/7
_cell_angle_alpha 90
_cell_angle_beta 100.3420(10)
_cell_angle_gamma 90
_cell_formula_units_Z 8
_cell_length_a 29.7977(5)
_cell_length_b 7.55530(10)
_cell_length_c 16.4954(3)
_cell_measurement_reflns_used 9917
_cell_measurement_temperature 295(2)
_cell_measurement_theta_max 30.42
_cell_measurement_theta_min 2.64
_cell_volume 3653.29(10)
_computing_cell_refinement 'Bruker SAINT'
_computing_data_collection 'Bruker APEX2'
_computing_data_reduction 'Bruker SAINT'
_computing_molecular_graphics 'Bruker SHELXTL'
_computing_publication_material 'Bruker SHELXTL'
_computing_structure_refinement 'SHELXL-2014/7 (Sheldrick, 2014)'
_computing_structure_solution 'SHELXS-97 (Sheldrick 2008)'
_diffrn_ambient_temperature 295(2)
_diffrn_detector_area_resol_mean 8.3
_diffrn_measured_fraction_theta_full 1.000
_diffrn_measured_fraction_theta_max 0.983
_diffrn_measurement_device_type 'Bruker APEX-II CCD'
_diffrn_measurement_method '\w scans'
_diffrn_radiation_type MoK\a
_diffrn_radiation_wavelength 0.71073
_diffrn_reflns_av_R_equivalents 0.0843
_diffrn_reflns_av_unetI/netI 0.0362
_diffrn_reflns_Laue_measured_fraction_full 1.000
_diffrn_reflns_Laue_measured_fraction_max 0.983
_diffrn_reflns_limit_h_max 42
_diffrn_reflns_limit_h_min -41
_diffrn_reflns_limit_k_max 10
_diffrn_reflns_limit_k_min -10
_diffrn_reflns_limit_l_max 23
_diffrn_reflns_limit_l_min -23
_diffrn_reflns_number 34414
_diffrn_reflns_point_group_measured_fraction_full 1.000
_diffrn_reflns_point_group_measured_fraction_max 0.983
_diffrn_reflns_theta_full 25.242
_diffrn_reflns_theta_max 30.448
_diffrn_reflns_theta_min 1.389
_diffrn_source 'fine-focus sealed tube'
_exptl_absorpt_coefficient_mu 0.088
_exptl_absorpt_correction_T_max 0.961
_exptl_absorpt_correction_T_min 0.954
_exptl_absorpt_correction_type multi-scan
_exptl_absorpt_process_details 'APEX2 Software Suite (Bruker, 2005)'
_exptl_crystal_colour yellow
_exptl_crystal_density_diffrn 1.409
_exptl_crystal_description massive
_exptl_crystal_F_000 1616
_exptl_crystal_size_max 0.546
_exptl_crystal_size_mid 0.539
_exptl_crystal_size_min 0.462
_refine_diff_density_max 0.338
_refine_diff_density_min -0.243
_refine_diff_density_rms 0.061
_refine_ls_extinction_coef 0.0015(4)
_refine_ls_extinction_expression Fc^*^=kFc[1+0.001xFc^2^\l^3^/sin(2\q)]^-1/4^
_refine_ls_extinction_method 'SHELXL-2014/7 (Sheldrick 2014'
_refine_ls_goodness_of_fit_ref 1.035
_refine_ls_hydrogen_treatment mixed
_refine_ls_matrix_type full
_refine_ls_number_parameters 329
_refine_ls_number_reflns 5442
_refine_ls_number_restraints 2
_refine_ls_restrained_S_all 1.076
_refine_ls_R_factor_all 0.0575
_refine_ls_R_factor_gt 0.0480
_refine_ls_shift/su_max 0.001
_refine_ls_shift/su_mean 0.000
_refine_ls_structure_factor_coef Fsqd
_refine_ls_weighting_details 'w=1/[\s^2^(Fo^2^)+(0.0901P)^2^+0.8410P] where P=(Fo^2^+2Fc^2^)/3'
_refine_ls_weighting_scheme calc
_refine_ls_wR_factor_gt 0.1393
_refine_ls_wR_factor_ref 0.1500
_reflns_Friedel_coverage 0.000
_reflns_number_gt 4404
_reflns_number_total 5442
_reflns_threshold_expression 'I > 2\s(I)'
_cod_data_source_file jo8b02939_si_007.cif
_cod_data_source_block 17fq14raw
_cod_original_sg_symbol_H-M 'C 2/c'
_cod_database_code 4034220
_shelx_shelxl_version_number 2014/7
_shelx_space_group_comment
; 
The symmetry employed for this shelxl refinement is uniquely defined 
by the following loop, which should always be used as a source of 
symmetry information in preference to the above space-group names. 
They are only intended as comments. 
;
_shelx_estimated_absorpt_t_min 0.954
_shelx_estimated_absorpt_t_max 0.961
_exptl_absorpt_special_details
; 
Scan width 0.5\% , Crystal to detector distance 5.960 cm, 
exposure time 16s, about 12.5 hours for data collection, without scale. 
The 5 omiga-run take the following 2theta, initial-omiga, phi values 
and the following sweep-ranges, respectively.
-18.6, -219.601, -54.0, 223.0 (positively run)
32.636,-168.365,   0.0, 223.0 (positively run)
32.636,-168.365, 160.0, 223.0 (positively run)
32.636,-168.365,-120.0, 223.0 (positively run)
32.636,-168.365,  80.0, 223.0 (positively run)
;

loop_
_space_group_symop_operation_xyz
'x, y, z'
'-x, y, -z+1/2'
'x+1/2, y+1/2, z'
'-x+1/2, y+1/2, -z+1/2'
'-x, -y, -z'
'x, -y, z-1/2'
'-x+1/2, -y+1/2, -z'
'x+1/2, -y+1/2, z-1/2'

loop_
_atom_site_label
_atom_site_type_symbol
_atom_site_fract_x
_atom_site_fract_y
_atom_site_fract_z
_atom_site_U_iso_or_equiv
_atom_site_adp_type
_atom_site_occupancy
_atom_site_site_symmetry_order
_atom_site_calc_flag
_atom_site_refinement_flags_posn
_atom_site_refinement_flags_adp
O1 O 0.53528(3) 0.70662(12) 0.68589(4) 0.0417(2) Uani 1 1 d . .
N1 N 0.62162(3) 0.83480(13) 0.72930(5) 0.0373(2) Uani 1 1 d . .
N3 N 0.53751(3) 0.84108(12) 0.44465(5) 0.0382(2) Uani 1 1 d . .
N2 N 0.44744(3) 0.58727(13) 0.63878(5) 0.03538(19) Uani 1 1 d . .
C17 C 0.75174(4) 1.02837(19) 0.80397(10) 0.0560(3) Uani 1 1 d . .
C16 C 0.72974(4) 1.03811(17) 0.72329(9) 0.0508(3) Uani 1 1 d . .
C15 C 0.68568(4) 0.96840(14) 0.70176(7) 0.0395(2) Uani 1 1 d . .
C14 C 0.65299(4) 0.95214(14) 0.62615(7) 0.0391(2) Uani 1 1 d . .
C21 C 0.61420(3) 0.86895(13) 0.64638(6) 0.0342(2) Uani 1 1 d . .
C22 C 0.57500(3) 0.83015(13) 0.58760(6) 0.0322(2) Uani 1 1 d . .
C23 C 0.53583(3) 0.74770(13) 0.61215(5) 0.0315(2) Uani 1 1 d . .
C24 C 0.49725(3) 0.71809(13) 0.54722(5) 0.0314(2) Uani 1 1 d . .
C25 C 0.45683(3) 0.64074(13) 0.56417(5) 0.0319(2) Uani 1 1 d . .
C32 C 0.41867(4) 0.60821(14) 0.50247(6) 0.0359(2) Uani 1 1 d . .
C31 C 0.38418(4) 0.53021(14) 0.54218(6) 0.0371(2) Uani 1 1 d . .
C30 C 0.33982(4) 0.46762(18) 0.51534(8) 0.0495(3) Uani 1 1 d . .
C29 C 0.31621(4) 0.39609(19) 0.57217(10) 0.0559(3) Uani 1 1 d . .
C18 C 0.73113(4) 0.94780(19) 0.86444(9) 0.0513(3) Uani 1 1 d . .
C20 C 0.66517(3) 0.89091(14) 0.76418(7) 0.0370(2) Uani 1 1 d . .
C13 C 0.65217(4) 0.99553(17) 0.54338(8) 0.0480(3) Uani 1 1 d . .
C12 C 0.61478(5) 0.95865(16) 0.48450(7) 0.0464(3) Uani 1 1 d D .
C11 C 0.57536(4) 0.87627(13) 0.50457(6) 0.0356(2) Uani 1 1 d D .
C35 C 0.49843(4) 0.76433(13) 0.46433(6) 0.0348(2) Uani 1 1 d . .
C34 C 0.45953(4) 0.73196(16) 0.40266(6) 0.0432(3) Uani 1 1 d . .
C33 C 0.42075(4) 0.65630(17) 0.42142(6) 0.0441(3) Uani 1 1 d . .
C26 C 0.40341(3) 0.51898(14) 0.62676(6) 0.0354(2) Uani 1 1 d . .
C28 C 0.33588(4) 0.38315(18) 0.65516(9) 0.0513(3) Uani 1 1 d . .
C27 C 0.37977(4) 0.44375(16) 0.68397(7) 0.0432(2) Uani 1 1 d . .
C36 C 0.53816(5) 0.8882(2) 0.35864(7) 0.0550(3) Uani 1 1 d . .
H36A H 0.5691 0.9069 0.3515 0.082 Uiso 1 1 calc R U
H36B H 0.5209 0.9947 0.3448 0.082 Uiso 1 1 calc R U
H36C H 0.5249 0.7939 0.3232 0.082 Uiso 1 1 calc R U
C19 C 0.68769(4) 0.87613(16) 0.84539(7) 0.0424(2) Uani 1 1 d . .
H13 H 0.6815(6) 1.052(2) 0.5287(10) 0.064(5) Uiso 1 1 d . .
H16 H 0.7444(6) 1.092(2) 0.6796(11) 0.065(5) Uiso 1 1 d . .
H18 H 0.7482(6) 0.940(2) 0.9221(11) 0.064(5) Uiso 1 1 d . .
H19 H 0.6732(5) 0.818(2) 0.8889(9) 0.050(4) Uiso 1 1 d . .
H27 H 0.3945(5) 0.438(2) 0.7417(9) 0.051(4) Uiso 1 1 d . .
H28 H 0.3166(6) 0.329(2) 0.6942(10) 0.066(5) Uiso 1 1 d . .
H30 H 0.3262(6) 0.477(2) 0.4553(11) 0.063(5) Uiso 1 1 d . .
H34 H 0.4597(6) 0.766(2) 0.3447(10) 0.064(4) Uiso 1 1 d . .
H2 H 0.4652(6) 0.605(2) 0.6890(10) 0.058(4) Uiso 1 1 d . .
H17 H 0.7847(7) 1.077(3) 0.8189(12) 0.080(5) Uiso 1 1 d . .
H1 H 0.6032(6) 0.776(2) 0.7547(11) 0.069(5) Uiso 1 1 d . .
H29 H 0.2843(7) 0.355(3) 0.5523(12) 0.084(6) Uiso 1 1 d . .
H33 H 0.3929(5) 0.637(2) 0.3750(10) 0.054(4) Uiso 1 1 d . .
H12 H 0.6181(6) 0.988(2) 0.4328(9) 0.073(5) Uiso 1 1 d D .

loop_
_atom_site_aniso_label
_atom_site_aniso_U_11
_atom_site_aniso_U_22
_atom_site_aniso_U_33
_atom_site_aniso_U_23
_atom_site_aniso_U_13
_atom_site_aniso_U_12
O1 0.0360(4) 0.0633(5) 0.0255(3) 0.0045(3) 0.0050(3) -0.0077(3)
N1 0.0325(4) 0.0461(5) 0.0339(4) 0.0004(3) 0.0078(3) -0.0059(4)
N3 0.0492(5) 0.0393(5) 0.0278(4) 0.0040(3) 0.0116(3) 0.0076(4)
N2 0.0320(4) 0.0453(5) 0.0277(4) -0.0003(3) 0.0021(3) -0.0014(3)
C17 0.0352(6) 0.0569(7) 0.0754(9) -0.0067(6) 0.0084(6) -0.0105(5)
C16 0.0368(6) 0.0475(6) 0.0710(8) 0.0024(6) 0.0170(5) -0.0064(5)
C15 0.0345(5) 0.0350(5) 0.0514(6) -0.0002(4) 0.0146(4) -0.0007(4)
C14 0.0381(5) 0.0355(5) 0.0469(5) 0.0045(4) 0.0165(4) 0.0011(4)
C21 0.0354(5) 0.0331(5) 0.0359(5) 0.0018(3) 0.0115(4) 0.0010(4)
C22 0.0369(5) 0.0312(4) 0.0302(4) 0.0022(3) 0.0105(3) 0.0034(4)
C23 0.0338(4) 0.0347(5) 0.0264(4) 0.0000(3) 0.0066(3) 0.0032(4)
C24 0.0358(5) 0.0330(4) 0.0251(4) -0.0006(3) 0.0046(3) 0.0067(4)
C25 0.0333(4) 0.0346(5) 0.0267(4) -0.0031(3) 0.0021(3) 0.0057(4)
C32 0.0363(5) 0.0391(5) 0.0299(4) -0.0057(4) -0.0008(4) 0.0088(4)
C31 0.0329(5) 0.0397(5) 0.0359(5) -0.0071(4) -0.0012(4) 0.0069(4)
C30 0.0348(5) 0.0589(7) 0.0499(6) -0.0115(5) -0.0050(4) 0.0035(5)
C29 0.0331(6) 0.0619(8) 0.0699(8) -0.0111(6) 0.0016(5) -0.0045(5)
C18 0.0353(6) 0.0584(7) 0.0583(7) -0.0109(6) 0.0036(5) -0.0040(5)
C20 0.0308(5) 0.0371(5) 0.0442(5) -0.0045(4) 0.0098(4) -0.0019(4)
C13 0.0479(6) 0.0488(6) 0.0522(6) 0.0117(5) 0.0227(5) -0.0005(5)
C12 0.0539(7) 0.0482(6) 0.0419(5) 0.0116(5) 0.0214(5) 0.0023(5)
C11 0.0451(6) 0.0325(5) 0.0320(4) 0.0036(3) 0.0142(4) 0.0074(4)
C35 0.0448(5) 0.0339(5) 0.0258(4) 0.0003(3) 0.0069(4) 0.0104(4)
C34 0.0525(6) 0.0514(6) 0.0240(4) -0.0001(4) 0.0020(4) 0.0115(5)
C33 0.0466(6) 0.0542(6) 0.0279(4) -0.0060(4) -0.0029(4) 0.0106(5)
C26 0.0304(4) 0.0380(5) 0.0364(5) -0.0041(4) 0.0025(4) 0.0034(4)
C28 0.0381(6) 0.0524(7) 0.0641(8) -0.0017(6) 0.0113(5) -0.0027(5)
C27 0.0373(5) 0.0466(6) 0.0456(6) -0.0002(5) 0.0070(4) 0.0002(4)
C36 0.0715(9) 0.0667(8) 0.0295(5) 0.0101(5) 0.0164(5) 0.0058(7)
C19 0.0335(5) 0.0488(6) 0.0448(6) -0.0069(4) 0.0071(4) -0.0017(4)

loop_
_atom_type_symbol
_atom_type_description
_atom_type_scat_dispersion_real
_atom_type_scat_dispersion_imag
_atom_type_scat_source
C C 0.0033 0.0016 'International Tables Vol C Tables 4.2.6.8 and 6.1.1.4'
H H 0.0000 0.0000 'International Tables Vol C Tables 4.2.6.8 and 6.1.1.4'
N N 0.0061 0.0033 'International Tables Vol C Tables 4.2.6.8 and 6.1.1.4'
O O 0.0106 0.0060 'International Tables Vol C Tables 4.2.6.8 and 6.1.1.4'

loop_
_geom_angle_atom_site_label_1
_geom_angle_atom_site_label_2
_geom_angle_atom_site_label_3
_geom_angle
C21 N1 C20 109.12(8)
C21 N1 H1 125.1(11)
C20 N1 H1 125.4(11)
C11 N3 C35 121.47(8)
C11 N3 C36 119.56(10)
C35 N3 C36 118.96(10)
C25 N2 C26 108.70(8)
C25 N2 H2 126.5(10)
C26 N2 H2 124.4(10)
C16 C17 C18 121.21(12)
C16 C17 H17 118.5(11)
C18 C17 H17 120.2(11)
C17 C16 C15 119.19(12)
C17 C16 H16 121.9(10)
C15 C16 H16 119.0(10)
C16 C15 C20 118.60(11)
C16 C15 C14 135.07(11)
C20 C15 C14 106.32(9)
C13 C14 C21 117.67(11)
C13 C14 C15 135.54(11)
C21 C14 C15 106.78(9)
N1 C21 C14 109.18(9)
N1 C21 C22 127.82(9)
C14 C21 C22 123.00(9)
C21 C22 C11 117.74(9)
C21 C22 C23 120.61(8)
C11 C22 C23 121.65(9)
O1 C23 C24 122.22(9)
O1 C23 C22 121.94(9)
C24 C23 C22 115.83(8)
C25 C24 C35 117.58(9)
C25 C24 C23 120.82(8)
C35 C24 C23 121.61(9)
N2 C25 C32 109.25(9)
N2 C25 C24 128.24(8)
C32 C25 C24 122.51(9)
C33 C32 C25 118.57(10)
C33 C32 C31 134.38(10)
C25 C32 C31 107.03(8)
C30 C31 C26 119.02(11)
C30 C31 C32 134.85(10)
C26 C31 C32 106.13(9)
C29 C30 C31 119.05(11)
C29 C30 H30 122.2(10)
C31 C30 H30 118.8(10)
C30 C29 C28 121.31(12)
C30 C29 H29 118.1(11)
C28 C29 H29 120.6(11)
C19 C18 C17 121.28(13)
C19 C18 H18 119.2(10)
C17 C18 H18 119.5(10)
N1 C20 C19 128.91(10)
N1 C20 C15 108.56(9)
C19 C20 C15 122.51(10)
C12 C13 C14 120.92(11)
C12 C13 H13 122.0(9)
C14 C13 H13 117.0(9)
C13 C12 C11 121.71(10)
C13 C12 H12 114.1(12)
C11 C12 H12 124.2(12)
N3 C11 C22 119.77(9)
N3 C11 C12 121.28(9)
C22 C11 C12 118.95(10)
N3 C35 C24 119.65(9)
N3 C35 C34 120.99(9)
C24 C35 C34 119.36(10)
C33 C34 C35 121.47(9)
C33 C34 H34 118.3(10)
C35 C34 H34 120.2(10)
C34 C33 C32 120.49(10)
C34 C33 H33 119.3(8)
C32 C33 H33 120.2(8)
N2 C26 C27 129.23(10)
N2 C26 C31 108.89(9)
C27 C26 C31 121.86(10)
C27 C28 C29 121.22(13)
C27 C28 H28 121.3(10)
C29 C28 H28 117.5(10)
C28 C27 C26 117.52(11)
C28 C27 H27 123.6(9)
C26 C27 H27 118.9(9)
N3 C36 H36A 109.5
N3 C36 H36B 109.5
H36A C36 H36B 109.5
N3 C36 H36C 109.5
H36A C36 H36C 109.5
H36B C36 H36C 109.5
C18 C19 C20 117.15(11)
C18 C19 H19 120.9(9)
C20 C19 H19 122.0(9)

loop_
_geom_bond_atom_site_label_1
_geom_bond_atom_site_label_2
_geom_bond_distance
O1 C23 1.2583(11)
N1 C21 1.3704(12)
N1 C20 1.3882(13)
N1 H1 0.871(19)
N3 C11 1.3854(14)
N3 C35 1.3905(14)
N3 C36 1.4663(13)
N2 C25 1.3710(12)
N2 C26 1.3906(13)
N2 H2 0.909(17)
C17 C16 1.376(2)
C17 C18 1.401(2)
C17 H17 1.04(2)
C16 C15 1.3999(16)
C16 H16 0.995(17)
C15 C20 1.4151(15)
C15 C14 1.4433(17)
C14 C13 1.4000(16)
C14 C21 1.4075(14)
C21 C22 1.4084(14)
C22 C11 1.4151(12)
C22 C23 1.4436(13)
C23 C24 1.4409(13)
C24 C25 1.4112(14)
C24 C35 1.4177(12)
C25 C32 1.4050(13)
C32 C33 1.3976(15)
C32 C31 1.4402(16)
C31 C30 1.3989(15)
C31 C26 1.4123(14)
C30 C29 1.379(2)
C30 H30 1.004(18)
C29 C28 1.393(2)
C29 H29 1.00(2)
C18 C19 1.3863(16)
C18 H18 0.997(18)
C20 C19 1.3907(16)
C13 C12 1.3689(19)
C13 H13 1.040(17)
C12 C11 1.4200(16)
C12 H12 0.904(14)
C35 C34 1.4194(15)
C34 C33 1.3733(18)
C34 H34 0.991(16)
C33 H33 1.034(16)
C26 C27 1.3960(16)
C28 C27 1.3867(17)
C28 H28 1.023(18)
C27 H27 0.975(15)
C36 H36A 0.9600
C36 H36B 0.9600
C36 H36C 0.9600
C19 H19 1.003(15)

loop_
_geom_hbond_atom_site_label_D
_geom_hbond_atom_site_label_H
_geom_hbond_atom_site_label_A
_geom_hbond_distance_DH
_geom_hbond_distance_HA
_geom_hbond_distance_DA
_geom_hbond_angle_DHA
_geom_hbond_site_symmetry_A
N2 H2 O1 0.909(17) 2.234(16) 2.7452(11) 115.1(12) .
N1 H1 O1 0.871(19) 2.199(18) 2.7219(11) 118.3(14) .
N2 H2 O1 0.909(17) 2.205(16) 2.9846(11) 143.5(14) 2_656

loop_
_geom_torsion_atom_site_label_1
_geom_torsion_atom_site_label_2
_geom_torsion_atom_site_label_3
_geom_torsion_atom_site_label_4
_geom_torsion
C18 C17 C16 C15 1.0(2)
C17 C16 C15 C20 0.34(18)
C17 C16 C15 C14 -179.05(13)
C16 C15 C14 C13 1.7(2)
C20 C15 C14 C13 -177.76(13)
C16 C15 C14 C21 -179.58(12)
C20 C15 C14 C21 0.99(12)
C20 N1 C21 C14 -1.20(12)
C20 N1 C21 C22 178.65(10)
C13 C14 C21 N1 179.11(10)
C15 C14 C21 N1 0.11(12)
C13 C14 C21 C22 -0.75(16)
C15 C14 C21 C22 -179.75(9)
N1 C21 C22 C11 -179.21(9)
C14 C21 C22 C11 0.62(15)
N1 C21 C22 C23 1.38(16)
C14 C21 C22 C23 -178.78(9)
C21 C22 C23 O1 -0.52(15)
C11 C22 C23 O1 -179.90(9)
C21 C22 C23 C24 178.55(8)
C11 C22 C23 C24 -0.83(14)
O1 C23 C24 C25 -0.01(15)
C22 C23 C24 C25 -179.07(8)
O1 C23 C24 C35 -179.71(9)
C22 C23 C24 C35 1.22(14)
C26 N2 C25 C32 0.24(12)
C26 N2 C25 C24 179.80(9)
C35 C24 C25 N2 -179.18(9)
C23 C24 C25 N2 1.10(16)
C35 C24 C25 C32 0.33(14)
C23 C24 C25 C32 -179.39(9)
N2 C25 C32 C33 178.85(9)
C24 C25 C32 C33 -0.74(16)
N2 C25 C32 C31 -0.08(11)
C24 C25 C32 C31 -179.67(8)
C33 C32 C31 C30 2.1(2)
C25 C32 C31 C30 -179.23(12)
C33 C32 C31 C26 -178.79(12)
C25 C32 C31 C26 -0.11(11)
C26 C31 C30 C29 -0.27(17)
C32 C31 C30 C29 178.76(12)
C31 C30 C29 C28 -0.8(2)
C16 C17 C18 C19 -0.5(2)
C21 N1 C20 C19 -177.15(11)
C21 N1 C20 C15 1.83(12)
C16 C15 C20 N1 178.73(10)
C14 C15 C20 N1 -1.72(12)
C16 C15 C20 C19 -2.21(16)
C14 C15 C20 C19 177.34(10)
C21 C14 C13 C12 0.25(18)
C15 C14 C13 C12 178.89(12)
C14 C13 C12 C11 0.34(19)
C35 N3 C11 C22 1.40(15)
C36 N3 C11 C22 -179.66(10)
C35 N3 C11 C12 -178.42(9)
C36 N3 C11 C12 0.52(16)
C21 C22 C11 N3 -179.83(8)
C23 C22 C11 N3 -0.44(15)
C21 C22 C11 C12 -0.01(15)
C23 C22 C11 C12 179.39(9)
C13 C12 C11 N3 179.35(11)
C13 C12 C11 C22 -0.47(17)
C11 N3 C35 C24 -1.01(14)
C36 N3 C35 C24 -179.96(10)
C11 N3 C35 C34 178.79(9)
C36 N3 C35 C34 -0.16(15)
C25 C24 C35 N3 179.94(8)
C23 C24 C35 N3 -0.35(15)
C25 C24 C35 C34 0.13(14)
C23 C24 C35 C34 179.85(9)
N3 C35 C34 C33 -179.97(10)
C24 C35 C34 C33 -0.17(17)
C35 C34 C33 C32 -0.25(18)
C25 C32 C33 C34 0.69(17)
C31 C32 C33 C34 179.25(11)
C25 N2 C26 C27 177.65(11)
C25 N2 C26 C31 -0.32(11)
C30 C31 C26 N2 179.55(10)
C32 C31 C26 N2 0.26(11)
C30 C31 C26 C27 1.41(16)
C32 C31 C26 C27 -177.88(10)
C30 C29 C28 C27 0.8(2)
C29 C28 C27 C26 0.30(19)
N2 C26 C27 C28 -179.14(11)
C31 C26 C27 C28 -1.41(17)
C17 C18 C19 C20 -1.27(19)
N1 C20 C19 C18 -178.51(11)
C15 C20 C19 C18 2.63(17)
